data_2221550
loop_
_publ_author_name
'G\"orbitz, Carl Henrik'
'Hansen, Tore'
'Vestli, Kristian'

_publ_section_title
;
 (1<i>S</i>,5<i>R</i>)-1-(4-Fluorophenyl)-3-azoniabicyclo[3.1.0]hexane
 chloride
;
_journal_coeditor_code XU2479
_journal_issue 4
_journal_name_full 'Acta Crystallographica Section E'
_journal_page_first o677
_journal_paper_doi 10.1107/S1600536809006953
_journal_volume 65
_journal_year 2009
_chemical_formula_iupac 'C11 H13 F N +, Cl -'
_chemical_formula_moiety 'C11 H13 F N +, Cl -'
_chemical_formula_sum 'C11 H13 Cl F N'
_chemical_formula_weight 213.67
_chemical_name_systematic
;(1<i>S</i>,5<i>R</i>)-1-(4-Fluorophenyl)-3-azoniabicyclo[3.1.0]hexane
 chloride
;
_space_group_IT_number 19
_space_group_name_Hall 'P 2ac 2ab'
_symmetry_cell_setting orthorhombic
_symmetry_space_group_name_Hall 'P 2ac 2ab'
_symmetry_space_group_name_H-M 'P 21 21 21'
_atom_sites_solution_hydrogens geom
_atom_sites_solution_primary direct
_atom_sites_solution_secondary difmap
_audit_creation_method SHELXL-97
_cell_angle_alpha 90.00
_cell_angle_beta 90.00
_cell_angle_gamma 90.00
_cell_formula_units_Z 4
_cell_length_a 6.9146(10)
_cell_length_b 7.8048(11)
_cell_length_c 19.448(3)
_cell_measurement_reflns_used 4938
_cell_measurement_temperature 296(2)
_cell_measurement_theta_max 27.10
_cell_measurement_theta_min 2.09
_cell_volume 1049.6(3)
_computing_cell_refinement 'SAINT-Plus (Bruker, 2007)'
_computing_data_collection 'APEX2 (Bruker, 20078)'
_computing_data_reduction 'SAINT-Plus (Bruker, 2007)'
_computing_molecular_graphics 'SHELXTL (Sheldrick, 2008)'
_computing_publication_material 'SHELXTL (Sheldrick, 2008)'
_computing_structure_refinement 'SHELXTL (Sheldrick, 2008)'
_computing_structure_solution 'SHELXTL (Sheldrick, 2008)'
_diffrn_ambient_temperature 296(2)
_diffrn_detector_area_resol_mean 8.3
_diffrn_measured_fraction_theta_full 1.000
_diffrn_measured_fraction_theta_max 1.000
_diffrn_measurement_device_type 'Bruker APEXII CCD'
_diffrn_measurement_method 'sets of exposures each taken over 0.5\% \w rotation'
_diffrn_radiation_monochromator graphite
_diffrn_radiation_source 'fine-focus sealed tube'
_diffrn_radiation_type MoK\a
_diffrn_radiation_wavelength 0.71073
_diffrn_reflns_av_R_equivalents 0.0277
_diffrn_reflns_av_sigmaI/netI 0.0288
_diffrn_reflns_limit_h_max 4
_diffrn_reflns_limit_h_min -8
_diffrn_reflns_limit_k_max 10
_diffrn_reflns_limit_k_min -9
_diffrn_reflns_limit_l_max 24
_diffrn_reflns_limit_l_min -24
_diffrn_reflns_number 6726
_diffrn_reflns_theta_full 27.10
_diffrn_reflns_theta_max 27.10
_diffrn_reflns_theta_min 2.09
_diffrn_standards_decay_% 0
_diffrn_standards_number 0
_exptl_absorpt_coefficient_mu 0.337
_exptl_absorpt_correction_T_max 0.9192
_exptl_absorpt_correction_T_min 0.7655
_exptl_absorpt_correction_type multi-scan
_exptl_absorpt_process_details '(SADABS; Sheldrick, 1996)'
_exptl_crystal_colour colourless
_exptl_crystal_density_diffrn 1.352
_exptl_crystal_density_method 'not measured'
_exptl_crystal_description block
_exptl_crystal_F_000 448
_exptl_crystal_size_max 0.50
_exptl_crystal_size_mid 0.36
_exptl_crystal_size_min 0.25
_refine_diff_density_max 0.383
_refine_diff_density_min -0.167
_refine_ls_abs_structure_details 'Flack (1983), 934 Friedel pairs'
_refine_ls_abs_structure_Flack -0.03(5)
_refine_ls_extinction_method none
_refine_ls_goodness_of_fit_ref 1.045
_refine_ls_hydrogen_treatment mixed
_refine_ls_matrix_type full
_refine_ls_number_parameters 133
_refine_ls_number_reflns 2292
_refine_ls_number_restraints 0
_refine_ls_restrained_S_all 1.045
_refine_ls_R_factor_all 0.0259
_refine_ls_R_factor_gt 0.0254
_refine_ls_shift/su_max 0.000
_refine_ls_shift/su_mean 0.000
_refine_ls_structure_factor_coef Fsqd
_refine_ls_weighting_details 'calc w=1/[\s^2^(Fo^2^)+(0.036P)^2^+0.1918P] where P=(Fo^2^+2Fc^2^)/3'
_refine_ls_weighting_scheme calc
_refine_ls_wR_factor_gt 0.0657
_refine_ls_wR_factor_ref 0.0661
_reflns_number_gt 2244
_reflns_number_total 2292
_reflns_threshold_expression I>2\s(I)
_cod_data_source_file xu2479.cif
_cod_data_source_block I
_cod_database_code 2221550
_cod_database_fobs_code 2221550

loop_
_symmetry_equiv_pos_as_xyz
'x, y, z'
'-x+1/2, -y, z+1/2'
'-x, y+1/2, -z+1/2'
'x+1/2, -y+1/2, -z'

loop_
_atom_site_type_symbol
_atom_site_label
_atom_site_fract_x
_atom_site_fract_y
_atom_site_fract_z
_atom_site_U_iso_or_equiv
_atom_site_adp_type
_atom_site_calc_flag
_atom_site_refinement_flags
_atom_site_occupancy
_atom_site_disorder_assembly
_atom_site_disorder_group
Cl Cl1 0.90409(5) 0.57733(4) 0.024884(16) 0.01896(9) Uani d . 1 . .
F F1 -0.08580(14) 0.45054(11) 0.37784(4) 0.0280(2) Uani d . 1 . .
C C6 0.2562(2) 0.43164(19) 0.20420(7) 0.0184(3) Uani d . 1 . .
C C5 0.3941(2) 0.60246(17) 0.10328(6) 0.0185(3) Uani d . 1 . .
H H51 0.2695 0.6595 0.1020 0.022 Uiso calc R 1 . .
H H52 0.4871 0.6774 0.1254 0.022 Uiso calc R 1 . .
N N1 0.45923(17) 0.55635(15) 0.03221(6) 0.0168(2) Uani d . 1 . .
H H1 0.595(3) 0.557(2) 0.0300(8) 0.020 Uiso d . 1 . .
H H2 0.422(3) 0.640(2) 0.0035(8) 0.020 Uiso d . 1 . .
C C4 0.3797(2) 0.43318(18) 0.14105(6) 0.0172(3) Uani d . 1 . .
C C7 0.3340(2) 0.3976(2) 0.26874(7) 0.0225(3) Uani d . 1 . .
H H71 0.4644 0.3701 0.2726 0.027 Uiso calc R 1 . .
C C11 0.0603(2) 0.4731(2) 0.19938(7) 0.0235(3) Uani d . 1 . .
H H111 0.0067 0.4972 0.1566 0.028 Uiso calc R 1 . .
C C9 0.0279(2) 0.44386(19) 0.32031(7) 0.0217(3) Uani d . 1 . .
C C1 0.3826(2) 0.38066(16) 0.01663(7) 0.0190(3) Uani d . 1 . .
H H11 0.4678 0.3197 -0.0145 0.023 Uiso calc R 1 . .
H H12 0.2545 0.3868 -0.0036 0.023 Uiso calc R 1 . .
C C8 0.2196(2) 0.4041(2) 0.32777(7) 0.0248(3) Uani d . 1 . .
H H81 0.2720 0.3821 0.3709 0.030 Uiso calc R 1 . .
C C2 0.3764(2) 0.29489(18) 0.08635(7) 0.0206(3) Uani d . 1 . .
H H21 0.2921 0.1953 0.0929 0.025 Uiso calc R 1 . .
C C3 0.5512(2) 0.31501(19) 0.13212(7) 0.0224(3) Uani d . 1 . .
H H31 0.6677 0.3624 0.1119 0.027 Uiso calc R 1 . .
H H32 0.5730 0.2285 0.1671 0.027 Uiso calc R 1 . .
C C10 -0.0560(2) 0.4790(2) 0.25780(8) 0.0255(3) Uani d . 1 . .
H H101 -0.1867 0.5059 0.2546 0.031 Uiso calc R 1 . .

loop_
_atom_site_aniso_label
_atom_site_aniso_U_11
_atom_site_aniso_U_22
_atom_site_aniso_U_33
_atom_site_aniso_U_12
_atom_site_aniso_U_13
_atom_site_aniso_U_23
Cl1 0.01835(16) 0.01641(15) 0.02212(15) -0.00080(13) -0.00166(13) 0.00305(12)
F1 0.0339(5) 0.0273(5) 0.0227(4) 0.0066(4) 0.0116(4) 0.0024(3)
C6 0.0212(7) 0.0151(6) 0.0189(6) -0.0006(6) 0.0024(5) 0.0012(5)
C5 0.0235(7) 0.0150(6) 0.0170(6) -0.0025(6) 0.0013(6) 0.0003(5)
N1 0.0187(6) 0.0147(5) 0.0169(5) 0.0003(5) -0.0001(4) 0.0017(4)
C4 0.0182(6) 0.0161(6) 0.0172(6) 0.0000(6) 0.0002(5) 0.0013(5)
C7 0.0215(7) 0.0241(7) 0.0217(6) 0.0035(6) 0.0007(5) 0.0037(6)
C11 0.0230(8) 0.0292(7) 0.0184(6) -0.0007(6) -0.0016(5) 0.0019(5)
C9 0.0292(7) 0.0160(7) 0.0198(6) 0.0007(6) 0.0086(6) 0.0005(5)
C1 0.0209(7) 0.0162(6) 0.0198(6) -0.0026(5) 0.0019(6) -0.0017(5)
C8 0.0318(8) 0.0253(7) 0.0174(6) 0.0046(7) 0.0003(6) 0.0049(6)
C2 0.0250(7) 0.0137(6) 0.0232(6) -0.0006(6) 0.0044(6) 0.0004(5)
C3 0.0227(7) 0.0230(7) 0.0216(7) 0.0055(6) 0.0024(5) 0.0066(5)
C10 0.0204(7) 0.0302(8) 0.0259(7) 0.0024(6) 0.0025(6) 0.0016(6)

loop_
_atom_type_symbol
_atom_type_description
_atom_type_scat_dispersion_real
_atom_type_scat_dispersion_imag
_atom_type_scat_source
C C 0.0033 0.0016 'International Tables Vol C Tables 4.2.6.8 and 6.1.1.4'
H H 0.0000 0.0000 'International Tables Vol C Tables 4.2.6.8 and 6.1.1.4'
N N 0.0061 0.0033 'International Tables Vol C Tables 4.2.6.8 and 6.1.1.4'
F F 0.0171 0.0103 'International Tables Vol C Tables 4.2.6.8 and 6.1.1.4'
Cl Cl 0.1484 0.1585 'International Tables Vol C Tables 4.2.6.8 and 6.1.1.4'

loop_
_geom_angle_atom_site_label_1
_geom_angle_atom_site_label_2
_geom_angle_atom_site_label_3
_geom_angle_site_symmetry_1
_geom_angle_site_symmetry_3
_geom_angle
_geom_angle_publ_flag
C7 C6 C11 . . 118.70(12) ?
C7 C6 C4 . . 121.43(13) ?
C11 C6 C4 . . 119.80(12) ?
N1 C5 C4 . . 104.93(10) ?
N1 C5 H51 . . 110.8 ?
C4 C5 H51 . . 110.8 ?
N1 C5 H52 . . 110.8 ?
C4 C5 H52 . . 110.8 ?
H51 C5 H52 . . 108.8 ?
C5 N1 C1 . . 107.42(10) ?
C5 N1 H1 . . 109.9(9) ?
C1 N1 H1 . . 110.4(10) ?
C5 N1 H2 . . 108.2(11) ?
C1 N1 H2 . . 116.1(11) ?
H1 N1 H2 . . 104.7(16) ?
C3 C4 C2 . . 59.78(10) ?
C3 C4 C5 . . 115.15(12) ?
C3 C4 C6 . . 122.49(12) ?
C6 C4 C5 . . 116.26(12) ?
C6 C4 C2 . . 124.19(12) ?
C5 C4 C2 . . 106.36(10) ?
C6 C7 C8 . . 121.09(14) ?
C6 C7 H71 . . 119.5 ?
C8 C7 H71 . . 119.5 ?
C10 C11 C6 . . 120.85(13) ?
C10 C11 H111 . . 119.6 ?
C6 C11 H111 . . 119.6 ?
F1 C9 C8 . . 118.57(13) ?
F1 C9 C10 . . 118.25(13) ?
C8 C9 C10 . . 123.18(13) ?
N1 C1 C2 . . 103.48(11) ?
N1 C1 H11 . . 111.1 ?
C2 C1 H11 . . 111.1 ?
N1 C1 H12 . . 111.1 ?
C2 C1 H12 . . 111.1 ?
H11 C1 H12 . . 109.0 ?
C9 C8 C7 . . 118.03(13) ?
C9 C8 H81 . . 121.0 ?
C7 C8 H81 . . 121.0 ?
C3 C2 C1 . . 117.40(13) ?
C3 C2 C4 . . 59.99(9) ?
C1 C2 C4 . . 108.28(11) ?
C3 C2 H21 . . 118.9 ?
C1 C2 H21 . . 118.9 ?
C4 C2 H21 . . 118.9 ?
C2 C3 C4 . . 60.23(9) ?
C2 C3 H31 . . 117.7 ?
C4 C3 H31 . . 117.7 ?
C2 C3 H32 . . 117.7 ?
C4 C3 H32 . . 117.7 ?
H31 C3 H32 . . 114.9 ?
C9 C10 C11 . . 118.15(14) ?
C9 C10 H101 . . 120.9 ?
C11 C10 H101 . . 120.9 ?

loop_
_geom_bond_atom_site_label_1
_geom_bond_atom_site_label_2
_geom_bond_site_symmetry_2
_geom_bond_distance
_geom_bond_publ_flag
F1 C9 . 1.3683(15) ?
C6 C7 . 1.3911(19) ?
C6 C11 . 1.396(2) ?
C6 C4 . 1.4959(18) ?
C5 N1 . 1.4977(16) ?
C5 C4 . 1.5149(18) ?
C5 H51 . 0.9700 ?
C5 H52 . 0.9700 ?
N1 C1 . 1.5011(16) ?
N1 H1 . 0.939(18) ?
N1 H2 . 0.899(17) ?
C4 C3 . 1.512(2) ?
C4 C2 . 1.5156(19) ?
C7 C8 . 1.395(2) ?
C7 H71 . 0.9300 ?
C11 C10 . 1.393(2) ?
C11 H111 . 0.9300 ?
C9 C8 . 1.369(2) ?
C9 C10 . 1.375(2) ?
C1 C2 . 1.5128(18) ?
C1 H11 . 0.9700 ?
C1 H12 . 0.9700 ?
C8 H81 . 0.9300 ?
C2 C3 . 1.509(2) ?
C2 H21 . 0.9800 ?
C3 H31 . 0.9700 ?
C3 H32 . 0.9700 ?
C10 H101 . 0.9300 ?

loop_
_geom_hbond_atom_site_label_D
_geom_hbond_atom_site_label_H
_geom_hbond_atom_site_label_A
_geom_hbond_site_symmetry_A
_geom_hbond_distance_DH
_geom_hbond_distance_HA
_geom_hbond_distance_DA
_geom_hbond_angle_DHA
N1 H1 Cl1 . 0.939(18) 2.146(18) 3.0837(13) 176.1(15)
N1 H2 Cl1 4_465 0.899(17) 2.275(17) 3.0907(13) 150.8(14)

loop_
_geom_torsion_atom_site_label_1
_geom_torsion_atom_site_label_2
_geom_torsion_atom_site_label_3
_geom_torsion_atom_site_label_4
_geom_torsion_site_symmetry_1
_geom_torsion_site_symmetry_2
_geom_torsion_site_symmetry_3
_geom_torsion_site_symmetry_4
_geom_torsion
_geom_torsion_publ_flag
C1 C2 C4 C5 . . . . -1.68(16) ?
N1 C1 C2 C4 . . . . 19.46(15) ?
N1 C5 C4 C2 . . . . -16.93(15) ?
C5 C4 C6 C11 . . . . 59.81(19) ?
C4 C5 N1 C1 . . . . 29.91(15) ?
C7 C6 C4 C3 . . . . 34.1(2) ?
C11 C6 C4 C3 . . . . -149.04(14) ?
C7 C6 C4 C2 . . . . 107.32(17) ?
C11 C6 C4 C2 . . . . -75.82(19) ?
C7 C6 C4 C5 . . . . -117.04(15) ?
N1 C5 C4 C6 . . . . -159.86(12) ?
N1 C5 C4 C3 . . . . 46.86(15) ?
C11 C6 C7 C8 . . . . 0.2(2) ?
C4 C6 C7 C8 . . . . 177.04(14) ?
C7 C6 C11 C10 . . . . -0.6(2) ?
C4 C6 C11 C10 . . . . -177.53(14) ?
C5 N1 C1 C2 . . . . -30.53(14) ?
F1 C9 C8 C7 . . . . 179.97(13) ?
C10 C9 C8 C7 . . . . -0.6(3) ?
C6 C7 C8 C9 . . . . 0.4(2) ?
N1 C1 C2 C3 . . . . -45.58(15) ?
C6 C4 C2 C3 . . . . -110.84(15) ?
C5 C4 C2 C3 . . . . 109.97(13) ?
C6 C4 C2 C1 . . . . 137.51(14) ?
C3 C4 C2 C1 . . . . -111.65(14) ?
C1 C2 C3 C4 . . . . 96.23(13) ?
C6 C4 C3 C2 . . . . 113.59(15) ?
C5 C4 C3 C2 . . . . -94.97(12) ?
F1 C9 C10 C11 . . . . 179.61(13) ?
C8 C9 C10 C11 . . . . 0.2(2) ?
C6 C11 C10 C9 . . . . 0.4(2) ?

loop_
_cod_related_entry_id
_cod_related_entry_database
_cod_related_entry_code
1 ChemSpider 30655757
